data_4314588
loop_
_publ_author_name
'Takuto Matsumoto'
'Takuya Shiga'
'Mao Noguchi'
'Tatsuya Onuki'
'Graham N. Newton'
'Norihisa Hoshino'
'Motohiro Nakano'
'Hiroki Oshio'

_publ_section_title
;
 Contrasting Magnetism of [MnIII4] and [MnII2MnIII2] Squares
;
_journal_name_full 'Inorganic Chemistry'
_journal_page_first 368
_journal_page_last 370
_journal_paper_doi 10.1021/ic902052f
_journal_volume 49
_journal_year 2010
_chemical_formula_moiety 'C68 H56 Mn4 N12 O16, 2.5(H2O)'
_chemical_formula_sum 'C68 H61 Mn4 N12 O18.5'
_chemical_formula_weight 1562.03
_chemical_name_systematic
;
 ?
;
_space_group_IT_number 48
_symmetry_cell_setting orthorhombic
_symmetry_space_group_name_Hall '-P 2ab 2bc'
_symmetry_space_group_name_H-M 'P n n n :2'
_atom_sites_solution_hydrogens geom
_atom_sites_solution_primary direct
_atom_sites_solution_secondary difmap
_audit_creation_method SHELXL-97
_cell_angle_alpha 90.00
_cell_angle_beta 90.00
_cell_angle_gamma 90.00
_cell_formula_units_Z 4
_cell_length_a 20.135(2)
_cell_length_b 20.145(2)
_cell_length_c 17.2055(18)
_cell_measurement_reflns_used 6842
_cell_measurement_temperature 100(2)
_cell_measurement_theta_max 24.2905
_cell_measurement_theta_min 2.3675
_cell_volume 6978.9(12)
_computing_cell_refinement 'Bruker SMART'
_computing_data_collection 'Bruker SMART'
_computing_data_reduction 'Bruker SAINT'
_computing_molecular_graphics 'Bruker SHELXTL'
_computing_publication_material 'Bruker SHELXTL'
_computing_structure_refinement 'Bruker SHELXTL'
_computing_structure_solution 'Bruker SHELXTL'
_diffrn_ambient_temperature 100(2)
_diffrn_detector_area_resol_mean 8.366
_diffrn_measured_fraction_theta_full 1.000
_diffrn_measured_fraction_theta_max 1.000
_diffrn_measurement_device_type 'CCD area detector'
_diffrn_measurement_method 'phi and omega scans'
_diffrn_radiation_monochromator graphite
_diffrn_radiation_source 'fine-focus sealed tube'
_diffrn_radiation_type MoK\a
_diffrn_radiation_wavelength 0.71073
_diffrn_reflns_av_R_equivalents 0.0487
_diffrn_reflns_av_sigmaI/netI 0.0404
_diffrn_reflns_limit_h_max 23
_diffrn_reflns_limit_h_min -24
_diffrn_reflns_limit_k_max 24
_diffrn_reflns_limit_k_min -24
_diffrn_reflns_limit_l_max 20
_diffrn_reflns_limit_l_min -13
_diffrn_reflns_number 35094
_diffrn_reflns_theta_full 25.24
_diffrn_reflns_theta_max 25.24
_diffrn_reflns_theta_min 1.43
_exptl_absorpt_coefficient_mu 0.784
_exptl_absorpt_correction_T_max 0.9618
_exptl_absorpt_correction_T_min 0.7987
_exptl_absorpt_correction_type empirical
_exptl_absorpt_process_details SADABS
_exptl_crystal_colour black
_exptl_crystal_density_diffrn 1.459
_exptl_crystal_density_method 'not measured'
_exptl_crystal_description block
_exptl_crystal_F_000 3136
_exptl_crystal_size_max 0.30
_exptl_crystal_size_mid 0.20
_exptl_crystal_size_min 0.05
_platon_squeeze_details
;
;
_refine_diff_density_max 0.999
_refine_diff_density_min -0.712
_refine_diff_density_rms 0.117
_refine_ls_extinction_method none
_refine_ls_goodness_of_fit_ref 1.047
_refine_ls_hydrogen_treatment constr
_refine_ls_matrix_type full
_refine_ls_number_parameters 455
_refine_ls_number_reflns 6328
_refine_ls_number_restraints 4
_refine_ls_restrained_S_all 1.055
_refine_ls_R_factor_all 0.0917
_refine_ls_R_factor_gt 0.0713
_refine_ls_shift/su_max 0.000
_refine_ls_shift/su_mean 0.000
_refine_ls_structure_factor_coef Fsqd
_refine_ls_weighting_details 'calc w=1/[\s^2^(Fo^2^)+(0.1325P)^2^+10.6978P] where P=(Fo^2^+2Fc^2^)/3'
_refine_ls_weighting_scheme calc
_refine_ls_wR_factor_gt 0.2068
_refine_ls_wR_factor_ref 0.2199
_reflns_number_gt 4660
_reflns_number_total 6328
_reflns_threshold_expression >2\s(I)
_cod_data_source_file ic902052f_si_001_1.cif
_cod_data_source_block tm47mn
_cod_depositor_comments
;
The following automatic conversions were performed:

'_symmetry_cell_setting' value 'Orthorhombic' changed to
'orthorhombic' according to the built-in table from CIF Core
dictionary named 'cif_core.dic' version 2.4.1 from
2010-06-29.

'_exptl_absorpt_correction_type' value 'Empirical'
changed to 'empirical' according to the built-in table from CIF Core
dictionary named 'cif_core.dic' version 2.4.1 from 2010-06-29.

Automatic conversion script
Id: cif_fix_values 1646 2011-03-28 12:23:43Z adriana 
;
_cod_original_cell_volume 6978.8(12)
_cod_original_sg_symbol_H-M 'P n n n'
_cod_database_code 4314588

loop_
_symmetry_equiv_pos_as_xyz
'x, y, z'
'-x+1/2, -y+1/2, z'
'-x+1/2, y, -z+1/2'
'x, -y+1/2, -z+1/2'
'-x, -y, -z'
'x-1/2, y-1/2, -z'
'x-1/2, -y, z-1/2'
'-x, y-1/2, z-1/2'

loop_
_atom_site_label
_atom_site_type_symbol
_atom_site_fract_x
_atom_site_fract_y
_atom_site_fract_z
_atom_site_U_iso_or_equiv
_atom_site_adp_type
_atom_site_occupancy
_atom_site_symmetry_multiplicity
_atom_site_calc_flag
_atom_site_refinement_flags
_atom_site_disorder_assembly
_atom_site_disorder_group
Mn1 Mn 0.19474(4) 0.35982(4) 0.51083(4) 0.0343(2) Uani 1 1 d . . .
Mn2 Mn 0.14011(4) 0.19477(4) 0.48915(4) 0.0344(2) Uani 1 1 d . . .
O1 O 0.09340(18) 0.12584(16) 0.5371(2) 0.0417(8) Uani 1 1 d . . .
O2 O 0.2516(3) 0.5885(2) 0.6218(4) 0.114(2) Uani 1 1 d . . .
O3 O 0.2742(2) 0.4936(2) 0.5654(3) 0.0575(11) Uani 1 1 d . . .
O4 O 0.12578(17) 0.40646(18) 0.4626(2) 0.0415(8) Uani 1 1 d . . .
O5 O -0.0888(2) 0.2517(3) 0.3785(4) 0.111(2) Uani 1 1 d . . .
O6 O 0.0065(2) 0.2742(2) 0.4347(3) 0.0575(11) Uani 1 1 d . . .
O7 O 0.18036(17) 0.26920(16) 0.44081(19) 0.0390(8) Uani 1 1 d DU . .
O8 O 0.26937(17) 0.31976(17) 0.55925(19) 0.0397(8) Uani 1 1 d DU . .
N1 N 0.10032(19) 0.25554(19) 0.5656(2) 0.0335(9) Uani 1 1 d . . .
N2 N 0.1286(2) 0.31491(19) 0.5810(2) 0.0335(9) Uani 1 1 d . . .
N3 N 0.1663(2) 0.4359(2) 0.6294(3) 0.0391(10) Uani 1 1 d . . .
N4 N 0.25531(19) 0.39953(19) 0.4343(2) 0.0340(9) Uani 1 1 d . . .
N5 N 0.18492(19) 0.1285(2) 0.4192(2) 0.0349(9) Uani 1 1 d . . .
N6 N 0.0639(2) 0.1664(2) 0.3704(3) 0.0397(10) Uani 1 1 d . . .
C1 C 0.0357(3) 0.1274(3) 0.5739(3) 0.0385(12) Uani 1 1 d . . .
C2 C -0.0020(3) 0.0690(3) 0.5777(3) 0.0531(15) Uani 1 1 d . . .
H2 H 0.0146 0.0299 0.5536 0.064 Uiso 1 1 calc R . .
C3 C -0.0614(3) 0.0668(3) 0.6148(4) 0.0652(18) Uani 1 1 d . . .
H3 H -0.0855 0.0262 0.6165 0.078 Uiso 1 1 calc R . .
C4 C -0.0872(3) 0.1224(3) 0.6501(4) 0.0615(17) Uani 1 1 d . . .
H4 H -0.1294 0.1206 0.6748 0.074 Uiso 1 1 calc R . .
C5 C -0.0513(3) 0.1812(3) 0.6491(3) 0.0455(13) Uani 1 1 d . . .
H5 H -0.0691 0.2197 0.6733 0.055 Uiso 1 1 calc R . .
C6 C 0.0113(3) 0.1844(2) 0.6127(3) 0.0368(11) Uani 1 1 d . . .
C7 C 0.0503(2) 0.2448(3) 0.6165(3) 0.0361(11) Uani 1 1 d . . .
C8 C 0.0463(2) 0.2993(2) 0.6659(3) 0.0346(11) Uani 1 1 d . . .
H8 H 0.0159 0.3059 0.7074 0.041 Uiso 1 1 calc R . .
C9 C 0.0961(2) 0.3417(2) 0.6418(3) 0.0357(11) Uani 1 1 d . . .
C10 C 0.1180(2) 0.4063(2) 0.6708(3) 0.0376(11) Uani 1 1 d . . .
C11 C 0.0898(3) 0.4349(3) 0.7369(3) 0.0502(14) Uani 1 1 d . . .
H11 H 0.0557 0.4126 0.7648 0.060 Uiso 1 1 calc R . .
C12 C 0.1122(3) 0.4956(3) 0.7610(4) 0.0661(18) Uani 1 1 d . . .
H12 H 0.0942 0.5156 0.8063 0.079 Uiso 1 1 calc R . .
C13 C 0.1608(3) 0.5276(3) 0.7194(4) 0.0659(18) Uani 1 1 d . . .
H13 H 0.1765 0.5700 0.7350 0.079 Uiso 1 1 calc R . .
C14 C 0.1864(3) 0.4963(3) 0.6538(4) 0.0507(14) Uani 1 1 d . . .
C15 C 0.2404(3) 0.5293(3) 0.6111(5) 0.0662(18) Uani 1 1 d . . .
C16 C 0.3276(4) 0.5245(5) 0.5258(6) 0.091(3) Uani 1 1 d . . .
H16A H 0.3108 0.5464 0.4789 0.136 Uiso 1 1 calc R . .
H16B H 0.3605 0.4909 0.5112 0.136 Uiso 1 1 calc R . .
H16C H 0.3483 0.5575 0.5599 0.136 Uiso 1 1 calc R . .
C17 C 0.1274(2) 0.4643(3) 0.4261(3) 0.0389(12) Uani 1 1 d . . .
C18 C 0.0692(3) 0.5015(3) 0.4222(3) 0.0538(15) Uani 1 1 d . . .
H18 H 0.0302 0.4848 0.4464 0.065 Uiso 1 1 calc R . .
C19 C 0.0663(3) 0.5609(3) 0.3850(4) 0.0633(18) Uani 1 1 d . . .
H19 H 0.0255 0.5846 0.3829 0.076 Uiso 1 1 calc R . .
C20 C 0.1226(4) 0.5872(3) 0.3500(4) 0.0635(18) Uani 1 1 d . . .
H20 H 0.1209 0.6295 0.3258 0.076 Uiso 1 1 calc R . .
C21 C 0.1812(3) 0.5511(3) 0.3508(3) 0.0457(13) Uani 1 1 d . . .
H21 H 0.2197 0.5688 0.3265 0.055 Uiso 1 1 calc R . .
C22 C 0.1843(3) 0.4886(3) 0.3871(3) 0.0378(11) Uani 1 1 d . . .
C23 C 0.2446(2) 0.4496(2) 0.3834(3) 0.0358(11) Uani 1 1 d . . .
C24 C 0.2991(2) 0.4537(2) 0.3341(3) 0.0349(11) Uani 1 1 d . . .
H24 H 0.3057 0.4841 0.2926 0.042 Uiso 1 1 calc R . .
C25 C 0.1582(2) 0.0960(2) 0.3584(3) 0.0357(11) Uani 1 1 d . . .
C26 C 0.0935(2) 0.1182(3) 0.3292(3) 0.0388(11) Uani 1 1 d . . .
C27 C 0.0653(3) 0.0897(3) 0.2626(3) 0.0496(14) Uani 1 1 d . . .
H27 H 0.0879 0.0559 0.2346 0.060 Uiso 1 1 calc R . .
C28 C 0.0040(3) 0.1120(3) 0.2388(4) 0.0657(18) Uani 1 1 d . . .
H28 H -0.0164 0.0936 0.1939 0.079 Uiso 1 1 calc R . .
C29 C -0.0275(3) 0.1608(3) 0.2801(4) 0.0640(18) Uani 1 1 d . . .
H29 H -0.0697 0.1768 0.2642 0.077 Uiso 1 1 calc R . .
C30 C 0.0035(3) 0.1864(3) 0.3460(4) 0.0500(14) Uani 1 1 d . . .
C31 C -0.0299(3) 0.2406(3) 0.3895(5) 0.0660(18) Uani 1 1 d . . .
C32 C -0.0250(5) 0.3278(4) 0.4736(5) 0.090(3) Uani 1 1 d . . .
H32A H -0.0583 0.3478 0.4392 0.136 Uiso 1 1 calc R . .
H32B H 0.0083 0.3612 0.4876 0.136 Uiso 1 1 calc R . .
H32C H -0.0467 0.3114 0.5208 0.136 Uiso 1 1 calc R . .
C33 C 0.1673(6) 0.2867(6) 0.3555(5) 0.118(3) Uani 1 1 d DU . .
H33A H 0.1748 0.2474 0.3230 0.177 Uiso 1 1 calc R . .
H33B H 0.1975 0.3223 0.3393 0.177 Uiso 1 1 calc R . .
H33C H 0.1212 0.3016 0.3495 0.177 Uiso 1 1 calc R . .
C34 C 0.2864(6) 0.3326(6) 0.6445(6) 0.123(4) Uani 1 1 d DU . .
H34A H 0.3021 0.3783 0.6506 0.185 Uiso 1 1 calc R . .
H34B H 0.3213 0.3018 0.6611 0.185 Uiso 1 1 calc R . .
H34C H 0.2467 0.3258 0.6765 0.185 Uiso 1 1 calc R . .

loop_
_atom_site_aniso_label
_atom_site_aniso_U_11
_atom_site_aniso_U_22
_atom_site_aniso_U_33
_atom_site_aniso_U_23
_atom_site_aniso_U_13
_atom_site_aniso_U_12
Mn1 0.0352(4) 0.0378(4) 0.0299(4) 0.0041(3) 0.0062(3) 0.0009(3)
Mn2 0.0379(4) 0.0350(4) 0.0302(4) -0.0067(3) 0.0046(3) -0.0012(3)
O1 0.048(2) 0.0378(18) 0.039(2) -0.0030(16) 0.0033(17) -0.0072(16)
O2 0.121(5) 0.054(3) 0.168(6) -0.018(3) 0.065(5) -0.027(3)
O3 0.059(2) 0.052(2) 0.061(3) 0.002(2) 0.010(2) -0.013(2)
O4 0.0385(18) 0.048(2) 0.038(2) 0.0026(17) 0.0037(16) 0.0039(16)
O5 0.051(3) 0.117(4) 0.165(6) -0.060(4) -0.015(3) 0.022(3)
O6 0.053(2) 0.059(2) 0.061(3) -0.010(2) 0.003(2) 0.010(2)
O7 0.0422(18) 0.0419(19) 0.0330(18) -0.0062(15) 0.0087(15) -0.0007(15)
O8 0.0433(19) 0.0430(19) 0.0329(18) 0.0095(15) 0.0078(15) -0.0005(15)
N1 0.039(2) 0.034(2) 0.028(2) -0.0025(17) 0.0093(17) -0.0032(17)
N2 0.041(2) 0.034(2) 0.026(2) -0.0049(17) 0.0065(17) -0.0018(17)
N3 0.043(2) 0.035(2) 0.039(2) -0.0013(19) 0.0014(19) 0.0021(19)
N4 0.035(2) 0.040(2) 0.027(2) 0.0084(17) 0.0039(17) 0.0037(18)
N5 0.036(2) 0.039(2) 0.030(2) -0.0081(18) -0.0035(17) 0.0010(17)
N6 0.036(2) 0.043(2) 0.040(2) -0.002(2) -0.0001(19) -0.0001(19)
C1 0.045(3) 0.048(3) 0.022(2) 0.000(2) -0.001(2) -0.011(2)
C2 0.069(4) 0.051(3) 0.038(3) -0.013(3) -0.003(3) -0.018(3)
C3 0.072(4) 0.073(4) 0.051(4) -0.005(3) 0.007(3) -0.041(4)
C4 0.054(3) 0.086(5) 0.044(3) -0.011(3) 0.013(3) -0.028(3)
C5 0.044(3) 0.064(3) 0.029(3) -0.005(2) 0.003(2) -0.008(3)
C6 0.045(3) 0.043(3) 0.022(2) 0.001(2) 0.000(2) -0.008(2)
C7 0.037(3) 0.045(3) 0.026(2) 0.002(2) 0.000(2) 0.001(2)
C8 0.038(2) 0.040(3) 0.026(2) 0.000(2) 0.007(2) 0.002(2)
C9 0.039(3) 0.040(3) 0.028(2) -0.001(2) 0.007(2) 0.004(2)
C10 0.043(3) 0.037(3) 0.033(3) -0.005(2) 0.007(2) 0.003(2)
C11 0.062(3) 0.048(3) 0.041(3) -0.011(3) 0.013(3) -0.001(3)
C12 0.075(4) 0.064(4) 0.059(4) -0.026(3) 0.010(4) 0.001(3)
C13 0.066(4) 0.051(4) 0.081(5) -0.023(3) 0.008(4) -0.009(3)
C14 0.054(3) 0.037(3) 0.061(4) -0.003(3) 0.003(3) -0.005(2)
C15 0.064(4) 0.046(4) 0.089(5) 0.007(3) 0.003(4) -0.008(3)
C16 0.088(6) 0.095(6) 0.090(6) -0.002(5) 0.011(5) -0.023(5)
C17 0.045(3) 0.046(3) 0.026(2) -0.002(2) -0.003(2) 0.010(2)
C18 0.056(3) 0.070(4) 0.036(3) 0.000(3) 0.011(3) 0.020(3)
C19 0.068(4) 0.071(4) 0.050(4) 0.007(3) 0.007(3) 0.039(4)
C20 0.089(5) 0.054(4) 0.048(4) 0.016(3) 0.009(3) 0.029(3)
C21 0.061(3) 0.043(3) 0.033(3) 0.005(2) 0.005(3) 0.011(3)
C22 0.046(3) 0.046(3) 0.022(2) -0.002(2) -0.003(2) 0.010(2)
C23 0.042(3) 0.039(3) 0.027(2) 0.002(2) -0.001(2) 0.001(2)
C24 0.040(3) 0.038(3) 0.027(2) 0.007(2) -0.002(2) -0.002(2)
C25 0.036(2) 0.041(3) 0.029(3) -0.007(2) -0.001(2) -0.005(2)
C26 0.039(3) 0.044(3) 0.033(3) -0.004(2) -0.004(2) -0.003(2)
C27 0.046(3) 0.056(3) 0.046(3) -0.014(3) -0.011(3) -0.001(3)
C28 0.063(4) 0.077(4) 0.057(4) -0.016(3) -0.024(3) 0.002(3)
C29 0.046(3) 0.067(4) 0.079(5) -0.006(4) -0.022(3) 0.006(3)
C30 0.039(3) 0.053(3) 0.058(4) -0.002(3) -0.001(3) -0.002(2)
C31 0.049(4) 0.060(4) 0.089(5) -0.003(4) 0.009(4) 0.011(3)
C32 0.096(6) 0.091(6) 0.085(6) -0.018(5) -0.001(5) 0.021(5)
C33 0.124(8) 0.130(8) 0.099(7) 0.019(7) -0.027(7) -0.013(7)
C34 0.126(8) 0.138(9) 0.106(7) -0.023(7) -0.023(7) 0.009(7)

loop_
_atom_type_symbol
_atom_type_description
_atom_type_scat_dispersion_real
_atom_type_scat_dispersion_imag
_atom_type_scat_source
C C 0.0033 0.0016 'International Tables Vol C Tables 4.2.6.8 and 6.1.1.4'
H H 0.0000 0.0000 'International Tables Vol C Tables 4.2.6.8 and 6.1.1.4'
N N 0.0061 0.0033 'International Tables Vol C Tables 4.2.6.8 and 6.1.1.4'
O O 0.0106 0.0060 'International Tables Vol C Tables 4.2.6.8 and 6.1.1.4'
Mn Mn 0.3368 0.7283 'International Tables Vol C Tables 4.2.6.8 and 6.1.1.4'

loop_
_geom_angle_atom_site_label_1
_geom_angle_atom_site_label_2
_geom_angle_atom_site_label_3
_geom_angle
_geom_angle_site_symmetry_1
_geom_angle_site_symmetry_3
_geom_angle_publ_flag
O4 Mn1 O8 174.75(15) . . ?
O4 Mn1 N4 87.66(16) . . ?
O8 Mn1 N4 88.61(15) . . ?
O4 Mn1 N2 90.03(16) . . ?
O8 Mn1 N2 93.99(15) . . ?
N4 Mn1 N2 174.74(17) . . ?
O4 Mn1 O7 94.36(15) . . ?
O8 Mn1 O7 89.53(14) . . ?
N4 Mn1 O7 93.02(15) . . ?
N2 Mn1 O7 82.44(14) . . ?
O1 Mn2 O7 174.87(15) . . ?
O1 Mn2 N1 87.83(16) . . ?
O7 Mn2 N1 88.58(15) . . ?
O1 Mn2 N5 89.83(16) . . ?
O7 Mn2 N5 94.04(15) . . ?
N1 Mn2 N5 174.77(17) . . ?
O1 Mn2 O8 94.33(15) . 2 ?
O7 Mn2 O8 89.52(14) . 2 ?
N1 Mn2 O8 93.08(15) . 2 ?
N5 Mn2 O8 82.44(14) . 2 ?
C1 O1 Mn2 129.4(3) . . ?
C15 O3 C16 117.2(6) . . ?
C17 O4 Mn1 129.3(3) . . ?
C31 O6 C32 115.9(5) . . ?
C33 O7 Mn2 121.9(5) . . ?
C33 O7 Mn1 110.8(5) . . ?
Mn2 O7 Mn1 118.09(16) . . ?
C34 O8 Mn1 121.8(5) . . ?
C34 O8 Mn2 111.2(5) . 2 ?
Mn1 O8 Mn2 118.08(16) . 2 ?
N2 N1 C7 109.2(4) . . ?
N2 N1 Mn2 120.7(3) . . ?
C7 N1 Mn2 129.5(3) . . ?
C9 N2 N1 107.6(4) . . ?
C9 N2 Mn1 127.4(3) . . ?
N1 N2 Mn1 124.0(3) . . ?
C10 N3 C14 116.9(4) . . ?
C23 N4 N5 109.1(4) . 2 ?
C23 N4 Mn1 129.7(3) . . ?
N5 N4 Mn1 120.7(3) 2 . ?
C25 N5 N4 107.5(4) . 2 ?
C25 N5 Mn2 127.5(3) . . ?
N4 N5 Mn2 124.1(3) 2 . ?
C26 N6 C30 116.9(5) . . ?
O1 C1 C2 118.5(5) . . ?
O1 C1 C6 123.3(4) . . ?
C2 C1 C6 118.1(5) . . ?
C3 C2 C1 121.8(6) . . ?
C2 C3 C4 120.9(6) . . ?
C3 C4 C5 119.5(5) . . ?
C4 C5 C6 120.7(5) . . ?
C5 C6 C1 118.9(5) . . ?
C5 C6 C7 120.2(5) . . ?
C1 C6 C7 120.9(4) . . ?
N1 C7 C8 108.2(4) . . ?
N1 C7 C6 120.6(4) . . ?
C8 C7 C6 131.2(4) . . ?
C9 C8 C7 105.2(4) . . ?
N2 C9 C8 109.8(4) . . ?
N2 C9 C10 118.3(4) . . ?
C8 C9 C10 131.8(4) . . ?
N3 C10 C11 122.9(5) . . ?
N3 C10 C9 115.6(4) . . ?
C11 C10 C9 121.5(5) . . ?
C12 C11 C10 118.7(5) . . ?
C11 C12 C13 119.8(6) . . ?
C12 C13 C14 118.3(5) . . ?
N3 C14 C13 123.3(5) . . ?
N3 C14 C15 118.3(5) . . ?
C13 C14 C15 118.3(5) . . ?
O2 C15 O3 123.2(7) . . ?
O2 C15 C14 120.0(7) . . ?
O3 C15 C14 116.8(5) . . ?
O4 C17 C18 118.3(5) . . ?
O4 C17 C22 123.3(4) . . ?
C18 C17 C22 118.3(5) . . ?
C19 C18 C17 122.1(6) . . ?
C18 C19 C20 120.4(5) . . ?
C21 C20 C19 119.4(5) . . ?
C20 C21 C22 120.7(5) . . ?
C21 C22 C17 118.9(5) . . ?
C21 C22 C23 120.2(5) . . ?
C17 C22 C23 120.8(5) . . ?
N4 C23 C24 108.3(4) . . ?
N4 C23 C22 120.7(4) . . ?
C24 C23 C22 131.1(4) . . ?
C25 C24 C23 105.3(4) 2 . ?
N5 C25 C24 109.8(4) . 2 ?
N5 C25 C26 118.2(4) . . ?
C24 C25 C26 132.0(4) 2 . ?
N6 C26 C27 123.2(5) . . ?
N6 C26 C25 115.7(4) . . ?
C27 C26 C25 121.0(5) . . ?
C28 C27 C26 118.2(5) . . ?
C29 C28 C27 119.8(6) . . ?
C28 C29 C30 118.7(5) . . ?
N6 C30 C29 123.1(5) . . ?
N6 C30 C31 118.1(5) . . ?
C29 C30 C31 118.7(5) . . ?
O5 C31 O6 124.1(7) . . ?
O5 C31 C30 119.8(7) . . ?
O6 C31 C30 116.1(5) . . ?

loop_
_geom_bond_atom_site_label_1
_geom_bond_atom_site_label_2
_geom_bond_distance
_geom_bond_site_symmetry_2
_geom_bond_publ_flag
Mn1 O4 1.871(4) . ?
Mn1 O8 1.898(3) . ?
Mn1 N4 1.964(4) . ?
Mn1 N2 2.012(4) . ?
Mn1 O7 2.206(3) . ?
Mn2 O1 1.869(3) . ?
Mn2 O7 1.896(3) . ?
Mn2 N1 1.967(4) . ?
Mn2 N5 2.011(4) . ?
Mn2 O8 2.205(3) 2 ?
O1 C1 1.323(6) . ?
O2 C15 1.229(8) . ?
O3 C15 1.265(8) . ?
O3 C16 1.416(9) . ?
O4 C17 1.325(6) . ?
O5 C31 1.221(8) . ?
O6 C31 1.266(8) . ?
O6 C32 1.420(8) . ?
O7 C33 1.533(9) . ?
O8 C34 1.528(9) . ?
O8 Mn2 2.205(3) 2 ?
N1 N2 1.351(5) . ?
N1 C7 1.351(6) . ?
N2 C9 1.347(6) . ?
N3 C10 1.345(7) . ?
N3 C14 1.349(7) . ?
N4 C23 1.353(6) . ?
N4 N5 1.355(5) 2 ?
N5 C25 1.346(6) . ?
N5 N4 1.355(5) 2 ?
N6 C26 1.343(7) . ?
N6 C30 1.349(7) . ?
C1 C2 1.401(7) . ?
C1 C6 1.415(7) . ?
C2 C3 1.357(9) . ?
C3 C4 1.377(9) . ?
C4 C5 1.387(8) . ?
C5 C6 1.410(7) . ?
C6 C7 1.450(7) . ?
C7 C8 1.392(7) . ?
C8 C9 1.380(7) . ?
C9 C10 1.463(7) . ?
C10 C11 1.396(7) . ?
C11 C12 1.369(8) . ?
C12 C13 1.371(9) . ?
C13 C14 1.393(9) . ?
C14 C15 1.471(9) . ?
C17 C18 1.393(7) . ?
C17 C22 1.414(7) . ?
C18 C19 1.358(9) . ?
C19 C20 1.388(9) . ?
C20 C21 1.386(8) . ?
C21 C22 1.408(7) . ?
C22 C23 1.448(7) . ?
C23 C24 1.390(7) . ?
C24 C25 1.383(7) 2 ?
C25 C24 1.383(7) 2 ?
C25 C26 1.466(7) . ?
C26 C27 1.402(7) . ?
C27 C28 1.375(8) . ?
C28 C29 1.368(9) . ?
C29 C30 1.393(9) . ?
C30 C31 1.484(9) . ?

loop_
_platon_squeeze_void_nr
_platon_squeeze_void_average_x
_platon_squeeze_void_average_y
_platon_squeeze_void_average_z
_platon_squeeze_void_volume
_platon_squeeze_void_count_electrons
_platon_squeeze_void_content
1 0.250 0.750 0.086 405 50 'Corresponds to 5(H2O)'
2 0.750 0.250 -0.103 406 50 'Corresponds to 5(H2O)'
